data_9004965
loop_
_publ_author_name
'Sokolova, E.'
'Hawthorne, F. C.'
'Khomyakov, A. P.'

_publ_section_title
;
 Refinement of the crystal structure and revision of the
 chemical formula of olgite: (Ba,Sr) (Na,Sr,REE)2 Na [PO4]2
 Sample: I
;
_journal_name_full 'The Canadian Mineralogist'
_journal_page_first 1521
_journal_page_last 1526
_journal_paper_doi 10.2113/gscanmin.43.5.1521
_journal_volume 43
_journal_year 2005
_chemical_compound_source 'Lovozero alkaline massif, Kola Peninsula, Russia'
_chemical_formula_sum 'Ba0.76 Ca0.04 Ce0.02 K0.04 La0.1 Mn0.03 Na2.12 O8 P2 Sr0.88'
_chemical_name_mineral Olgite
_space_group_IT_number 164
_symmetry_space_group_name_Hall '-P 3 2"'
_symmetry_space_group_name_H-M 'P -3 m 1'
_cell_angle_alpha 90
_cell_angle_beta 90
_cell_angle_gamma 120
_cell_formula_units_Z 1
_cell_length_a 5.5606
_cell_length_b 5.5606
_cell_length_c 7.0450
_cell_volume 188.649
_database_code_amcsd 0006063
_exptl_crystal_density_diffrn 3.888
_cod_original_formula_sum 'Ba.76 Sr.88 K.04 Na2.12 La.1 Ca.04 Ce.02 Mn.03 P2 O8'
_cod_database_code 9004965

loop_
_space_group_symop_operation_xyz
x,y,z
-y,-x,z
y,-x+y,-z
-x,-x+y,-z
-x+y,-x,z
-x+y,y,z
-x,-y,-z
y,x,-z
-y,x-y,z
x,x-y,z
x-y,x,-z
x-y,-y,-z

loop_
_atom_site_aniso_label
_atom_site_aniso_U_11
_atom_site_aniso_U_22
_atom_site_aniso_U_33
_atom_site_aniso_U_12
_atom_site_aniso_U_13
_atom_site_aniso_U_23
BaM1 0.04720 0.04720 0.01400 0.02360 0.00000 0.00000
SrM1 0.04720 0.04720 0.01400 0.02360 0.00000 0.00000
KM1 0.04720 0.04720 0.01400 0.02360 0.00000 0.00000
NaM2 0.02280 0.02280 0.01740 0.01140 0.00000 0.00000
SrM2 0.02280 0.02280 0.01740 0.01140 0.00000 0.00000
LaM2 0.02280 0.02280 0.01740 0.01140 0.00000 0.00000
CaM2 0.02280 0.02280 0.01740 0.01140 0.00000 0.00000
CeM2 0.02280 0.02280 0.01740 0.01140 0.00000 0.00000
NaM3 0.01550 0.01550 0.01250 0.00780 0.00000 0.00000
MnM3 0.01550 0.01550 0.01250 0.00780 0.00000 0.00000
P 0.01350 0.01350 0.01230 0.00680 0.00000 0.00000
O1 0.02350 0.04530 0.04150 0.01170 -0.01710 -0.00850
O2 0.04400 0.04400 0.01500 0.02220 0.00000 0.00000

loop_
_atom_site_label
_atom_site_fract_x
_atom_site_fract_y
_atom_site_fract_z
_atom_site_occupancy
_atom_site_U_iso_or_equiv
_atom_site_type_symbol
_atom_site_attached_hydrogens
BaM1 0.00000 0.00000 0.50000 0.76000 0.03620 Ba 0
SrM1 0.00000 0.00000 0.50000 0.20000 0.03620 Sr 0
KM1 0.00000 0.00000 0.50000 0.04000 0.03620 K 0
NaM2 0.33333 0.66667 0.16340 0.57500 0.02100 Na 0
SrM2 0.33333 0.66667 0.16340 0.34000 0.02100 Sr 0
LaM2 0.33333 0.66667 0.16340 0.05000 0.02100 La 0
CaM2 0.33333 0.66667 0.16340 0.02000 0.02100 Ca 0
CeM2 0.33333 0.66667 0.16340 0.01000 0.02100 Ce 0
NaM3 0.00000 0.00000 0.00000 0.97000 0.01450 Na 0
MnM3 0.00000 0.00000 0.00000 0.03000 0.01450 Mn 0
P 0.66667 0.33333 0.28180 1.00000 0.01310 P 0
O1 0.37030 0.18515 0.20390 1.00000 0.03920 O 0
O2 0.66667 0.33333 0.49690 1.00000 0.03450 O 0

loop_
_cod_changelog_entry_id
_cod_changelog_entry_author
_cod_changelog_entry_date
_cod_changelog_entry_text
1
;cod-tools version 3.8.0
Id: cif_guess_AMCSD_atom_types 9581 2023-05-17 12:35:41Z saulius
;
2023-05-23T09:20:03+03:00
;Derived atom types and hydrogen counts
from atom names that follow the AMCSD naming convention
(Wat == water, O-H == hydroxyl).
;

loop_
_cod_related_entry_id
_cod_related_entry_database
_cod_related_entry_code
1 AMCSD 0006063
